data_2205614
loop_
_publ_author_name
'Essehli, Rachid'
'Lachkar, Mohammed'
'Svoboda, Ingrid'
'Fuess, Hartmut'
'El Bali, Brahim'

_publ_section_title
;
 (NH~4~)~2~[Ni(H~2~P~2~O~7~)~2~(H~2~O)~2~]
;
_journal_issue 4
_journal_name_full 'Acta Crystallographica Section E'
_journal_page_first i64
_journal_page_last i66
_journal_paper_doi 10.1107/S1600536805008640
_journal_volume 61
_journal_year 2005
_chemical_formula_iupac '(N H4)2 [Ni (H2 P2 O7)2 (H2 O)2]'
_chemical_formula_moiety '2H4 N1 +, H8 Ni O16 P4 2-'
_chemical_formula_structural '(N H4)2 Ni (H2 P2 O7)2 (H2 O)2'
_chemical_formula_sum 'H16 N2 Ni O16 P4'
_chemical_formula_weight 482.74
_chemical_name_systematic
;
Diammonium nickel(II) dihydrogendiphosphate(V) dihydrate
;
_space_group_IT_number 2
_symmetry_cell_setting triclinic
_symmetry_space_group_name_Hall '-P 1'
_symmetry_space_group_name_H-M 'P -1'
_atom_sites_solution_hydrogens difmap
_atom_sites_solution_primary direct
_atom_sites_solution_secondary difmap
_audit_creation_method SHELXL-97
_cell_angle_alpha 81.530(10)
_cell_angle_beta 70.910(10)
_cell_angle_gamma 88.210(10)
_cell_formula_units_Z 1
_cell_length_a 7.0344(9)
_cell_length_b 7.3214(9)
_cell_length_c 7.7920(10)
_cell_measurement_reflns_used 2066
_cell_measurement_temperature 301(2)
_cell_measurement_theta_max 29.76
_cell_measurement_theta_min 3.02
_cell_volume 375.03(9)
_computing_cell_refinement
;
CrysAlis RED (Oxford Diffraction, 2001)
;
_computing_data_collection
;
CrysAlis CCD (Oxford Diffraction, 2001)
;
_computing_data_reduction
;
CrysAlis RED
;
_computing_molecular_graphics 'DIAMOND (Brandenburg, 1999)'
_computing_publication_material SHELXL97
_computing_structure_refinement 'SHELXL97 (Sheldrick, 1997)'
_computing_structure_solution 'SHELXS97 (Sheldrick, 1997)'
_diffrn_ambient_temperature 301(2)
_diffrn_measured_fraction_theta_full 0.973
_diffrn_measured_fraction_theta_max 0.973
_diffrn_measurement_device_type 'Oxford Diffraction Xcalibur with Sapphire CCD detector'
_diffrn_measurement_method \w
_diffrn_radiation_monochromator graphite
_diffrn_radiation_source 'fine-focus sealed tube'
_diffrn_radiation_type MoK\a
_diffrn_radiation_wavelength 0.71073
_diffrn_reflns_av_R_equivalents 0.0265
_diffrn_reflns_av_sigmaI/netI 0.0243
_diffrn_reflns_limit_h_max 4
_diffrn_reflns_limit_h_min -8
_diffrn_reflns_limit_k_max 9
_diffrn_reflns_limit_k_min -9
_diffrn_reflns_limit_l_max 9
_diffrn_reflns_limit_l_min -9
_diffrn_reflns_number 2491
_diffrn_reflns_theta_full 26.37
_diffrn_reflns_theta_max 26.37
_diffrn_reflns_theta_min 4.12
_diffrn_standards_decay_% 0
_diffrn_standards_number 0
_exptl_absorpt_coefficient_mu 1.808
_exptl_absorpt_correction_T_max 0.7859
_exptl_absorpt_correction_T_min 0.6315
_exptl_absorpt_correction_type analytical
_exptl_absorpt_process_details '(CrysAlis RED; Oxford Diffraction, 2001)'
_exptl_crystal_colour 'light green'
_exptl_crystal_density_diffrn 2.137
_exptl_crystal_density_method 'not measured'
_exptl_crystal_description Prism
_exptl_crystal_F_000 246
_exptl_crystal_size_max 0.28
_exptl_crystal_size_mid 0.18
_exptl_crystal_size_min 0.14
_refine_diff_density_max 0.803
_refine_diff_density_min -0.485
_refine_ls_extinction_method none
_refine_ls_goodness_of_fit_ref 1.078
_refine_ls_hydrogen_treatment constr
_refine_ls_matrix_type full
_refine_ls_number_parameters 130
_refine_ls_number_reflns 1496
_refine_ls_number_restraints 14
_refine_ls_restrained_S_all 1.073
_refine_ls_R_factor_all 0.0341
_refine_ls_R_factor_gt 0.0330
_refine_ls_shift/su_max 0.043
_refine_ls_shift/su_mean 0.003
_refine_ls_structure_factor_coef Fsqd
_refine_ls_weighting_details 'w = 1/[\s^2^(Fo^2^)+(0.0733P)^2^+0.3934P] where P = (Fo^2^+2Fc^2^)/3'
_refine_ls_weighting_scheme calc
_refine_ls_wR_factor_gt 0.1059
_refine_ls_wR_factor_ref 0.1069
_reflns_number_gt 1409
_reflns_number_total 1496
_reflns_threshold_expression I>2\s(I)
_cod_data_source_file wm6058.cif
_cod_data_source_block I
_cod_depositor_comments
;
The following automatic conversions were performed:
'_symmetry_cell_setting' value 'Triclinic' changed to 'triclinic'
according to '/home/saulius/struct/CIF-dictionaries/cif_core.dic'
dictionary named 'cif_core.dic' version 2.4.1 from
2010-06-29.

'_geom_bond_publ_flag' value 'Yes' changed to 'yes' according
to '/home/saulius/struct/CIF-dictionaries/cif_core.dic' dictionary named
'cif_core.dic' version 2.4.1 from 2010-06-29 (14
times).

'_geom_bond_publ_flag' value 'No' changed to 'no' according to
'/home/saulius/struct/CIF-dictionaries/cif_core.dic' dictionary named
'cif_core.dic' version 2.4.1 from 2010-06-29 (8 times).

Automatic conversion script
Id: cif_fix_enum 1527 2010-12-29 10:47:43Z saulius 

The following automatic conversions were performed:

'_symmetry_cell_setting' value 'Triclinic' changed to 'triclinic'
according to /home/saulius/struct/CIF-dictionaries/cif_core.dic
dictionary named 'cif_core.dic' version 2.4.1 from
2010-06-29.

'_geom_bond_publ_flag' value 'Yes' changed to 'yes'
according to /home/saulius/struct/CIF-dictionaries/cif_core.dic
dictionary named 'cif_core.dic' version 2.4.1 from 2010-06-29 (14
times).

'_geom_bond_publ_flag' value 'No' changed to 'no' according
to /home/saulius/struct/CIF-dictionaries/cif_core.dic dictionary
named 'cif_core.dic' version 2.4.1 from 2010-06-29 (8 times).

Automatic conversion script
Id: cif_fix_values 1715 2011-07-08 13:25:40Z adriana 
;
_cod_original_cell_volume 375.03(8)
_cod_database_code 2205614
_cod_database_fobs_code 2205614

loop_
_symmetry_equiv_pos_as_xyz
'x, y, z'
'-x, -y, -z'

loop_
_atom_site_label
_atom_site_fract_x
_atom_site_fract_y
_atom_site_fract_z
_atom_site_U_iso_or_equiv
_atom_site_adp_type
_atom_site_calc_flag
_atom_site_refinement_flags
_atom_site_occupancy
_atom_site_type_symbol
Ni1 0.0000 0.5000 0.0000 0.01619(19) Uani d S 1 Ni
P1 0.26016(10) 0.21160(10) -0.25634(10) 0.0164(2) Uani d . 1 P
P2 -0.15287(10) 0.25971(10) -0.25832(10) 0.0168(2) Uani d . 1 P
O1 0.2493(3) 0.3609(3) -0.1412(3) 0.0254(5) Uani d . 1 O
O2 0.4451(3) 0.2364(4) -0.4361(3) 0.0275(5) Uani d D 1 O
H2 0.555(4) 0.281(5) -0.420(6) 0.033 Uiso d D 1 H
O3 0.2459(4) 0.0167(3) -0.1557(3) 0.0318(5) Uani d . 1 O
O4 0.0844(3) 0.2319(3) -0.3483(3) 0.0238(5) Uani d . 1 O
O5 -0.1879(3) 0.3820(3) -0.1112(3) 0.0217(4) Uani d . 1 O
O6 -0.2250(3) 0.3320(3) -0.4168(3) 0.0249(5) Uani d . 1 O
O7 -0.2485(4) 0.0649(3) -0.1698(3) 0.0283(5) Uani d D 1 O
H7 -0.229(6) 0.029(6) -0.061(3) 0.034 Uiso d D 1 H
O8 0.0536(4) 0.7156(3) -0.2159(3) 0.0284(5) Uani d D 1 O
H81 0.112(5) 0.809(4) -0.202(4) 0.034 Uiso d D 1 H
H82 0.107(5) 0.697(5) -0.326(2) 0.034 Uiso d D 1 H
N1 -0.4186(4) 0.7074(4) -0.2002(4) 0.0297(6) Uani d D 1 N
H11 -0.544(2) 0.681(4) -0.123(3) 0.036 Uiso d D 1 H
H12 -0.413(4) 0.699(4) -0.3154(18) 0.036 Uiso d D 1 H
H13 -0.333(4) 0.628(4) -0.167(4) 0.036 Uiso d D 1 H
H14 -0.382(5) 0.822(2) -0.194(4) 0.036 Uiso d D 1 H

loop_
_atom_site_aniso_label
_atom_site_aniso_U_11
_atom_site_aniso_U_22
_atom_site_aniso_U_33
_atom_site_aniso_U_12
_atom_site_aniso_U_13
_atom_site_aniso_U_23
Ni1 0.0165(3) 0.0172(3) 0.0165(3) -0.00024(19) -0.0068(2) -0.0040(2)
P1 0.0135(4) 0.0206(4) 0.0162(4) 0.0004(3) -0.0060(3) -0.0039(3)
P2 0.0141(4) 0.0212(4) 0.0173(4) -0.0005(3) -0.0078(3) -0.0038(3)
O1 0.0223(10) 0.0299(12) 0.0286(11) 0.0032(8) -0.0109(9) -0.0136(9)
O2 0.0168(10) 0.0472(14) 0.0194(11) -0.0026(9) -0.0053(8) -0.0091(9)
O3 0.0435(14) 0.0243(11) 0.0304(13) -0.0053(10) -0.0182(11) 0.0028(9)
O4 0.0141(9) 0.0373(12) 0.0236(11) 0.0045(8) -0.0087(8) -0.0106(9)
O5 0.0186(9) 0.0247(11) 0.0246(11) 0.0020(8) -0.0088(8) -0.0091(9)
O6 0.0182(10) 0.0381(12) 0.0206(11) -0.0003(8) -0.0114(8) 0.0006(9)
O7 0.0375(12) 0.0224(11) 0.0278(12) -0.0087(9) -0.0146(10) -0.0016(9)
O8 0.0396(13) 0.0248(11) 0.0190(11) -0.0049(9) -0.0071(9) -0.0018(9)
N1 0.0343(15) 0.0302(14) 0.0273(15) 0.0049(11) -0.0137(12) -0.0049(12)

loop_
_atom_type_symbol
_atom_type_description
_atom_type_scat_dispersion_real
_atom_type_scat_dispersion_imag
_atom_type_scat_source
H H 0.0000 0.0000 'International Tables Vol C Tables 4.2.6.8 and 6.1.1.4'
Ni Ni 0.3393 1.1124 'International Tables Vol C Tables 4.2.6.8 and 6.1.1.4'
N N 0.0061 0.0033 'International Tables Vol C Tables 4.2.6.8 and 6.1.1.4'
O O 0.0106 0.0060 'International Tables Vol C Tables 4.2.6.8 and 6.1.1.4'
P P 0.1023 0.0942 'International Tables Vol C Tables 4.2.6.8 and 6.1.1.4'

loop_
_geom_angle_atom_site_label_1
_geom_angle_atom_site_label_2
_geom_angle_atom_site_label_3
_geom_angle_site_symmetry_1
_geom_angle_site_symmetry_3
_geom_angle
O1 Ni1 O1 2_565 . 180.0
O1 Ni1 O5 2_565 . 86.76(8)
O1 Ni1 O5 . . 93.24(8)
O1 Ni1 O5 2_565 2_565 93.24(8)
O1 Ni1 O5 . 2_565 86.76(8)
O5 Ni1 O5 . 2_565 180.00(9)
O1 Ni1 O8 2_565 . 88.33(10)
O1 Ni1 O8 . . 91.67(10)
O5 Ni1 O8 . . 87.95(9)
O5 Ni1 O8 2_565 . 92.05(9)
O1 Ni1 O8 2_565 2_565 91.67(10)
O1 Ni1 O8 . 2_565 88.33(10)
O5 Ni1 O8 . 2_565 92.05(9)
O5 Ni1 O8 2_565 2_565 87.95(9)
O8 Ni1 O8 . 2_565 180.00(10)
O1 P1 O3 . . 115.06(14)
O1 P1 O2 . . 112.58(13)
O3 P1 O2 . . 111.15(14)
O1 P1 O4 . . 111.07(12)
O3 P1 O4 . . 107.19(13)
O2 P1 O4 . . 98.40(12)
O6 P2 O5 . . 116.09(13)
O6 P2 O7 . . 109.50(13)
O5 P2 O7 . . 109.52(12)
O6 P2 O4 . . 105.22(12)
O5 P2 O4 . . 109.11(11)
O7 P2 O4 . . 106.95(13)
P1 O1 Ni1 . . 128.77(13)
P1 O2 H2 . . 113(3)
P2 O4 P1 . . 130.43(14)
P2 O5 Ni1 . . 133.64(12)
P2 O7 H7 . . 111(3)
Ni1 O8 H81 . . 114(3)
Ni1 O8 H82 . . 121(3)
H81 O8 H82 . . 107.5(16)
H11 N1 H12 . . 109.9(14)
H11 N1 H13 . . 109.2(14)
H12 N1 H13 . . 109.9(14)
H11 N1 H14 . . 109.8(14)
H12 N1 H14 . . 109.5(14)
H13 N1 H14 . . 108(3)

loop_
_geom_bond_atom_site_label_1
_geom_bond_atom_site_label_2
_geom_bond_site_symmetry_2
_geom_bond_distance
_geom_bond_publ_flag
Ni1 O1 2_565 2.069(2) yes
Ni1 O1 . 2.069(2) yes
Ni1 O5 . 2.070(2) yes
Ni1 O5 2_565 2.070(2) yes
Ni1 O8 . 2.075(2) yes
Ni1 O8 2_565 2.075(2) yes
P1 O1 . 1.499(2) yes
P1 O3 . 1.513(2) yes
P1 O2 . 1.560(2) yes
P1 O4 . 1.613(2) yes
P2 O6 . 1.504(2) yes
P2 O5 . 1.510(2) yes
P2 O7 . 1.559(2) yes
P2 O4 . 1.604(2) yes
O2 H2 . 0.897(10) no
O7 H7 . 0.901(10) no
O8 H81 . 0.846(10) no
O8 H82 . 0.847(10) no
N1 H11 . 0.895(9) no
N1 H12 . 0.896(9) no
N1 H13 . 0.896(10) no
N1 H14 . 0.899(10) no

loop_
_geom_hbond_atom_site_label_D
_geom_hbond_atom_site_label_H
_geom_hbond_atom_site_label_A
_geom_hbond_site_symmetry_A
_geom_hbond_distance_DH
_geom_hbond_distance_HA
_geom_hbond_distance_DA
_geom_hbond_angle_DHA
O2 H2 O6 1_655 0.897(10) 1.615(13) 2.502(3) 169(4)
O7 H7 O3 2 0.901(10) 1.639(14) 2.525(3) 167(4)
O8 H81 O3 1_565 0.846(10) 1.950(10) 2.795(3) 177(3)
O8 H82 O6 2_564 0.847(10) 1.943(11) 2.789(3) 177(4)
N1 H11 O5 2_465 0.895(9) 2.161(11) 3.038(4) 167(3)
N1 H12 O2 2_564 0.896(9) 2.008(13) 2.869(4) 161(3)
N1 H13 O5 . 0.896(10) 2.101(16) 2.966(4) 162(3)
N1 H14 O7 1_565 0.899(10) 2.096(11) 2.984(4) 169(3)

loop_
_geom_torsion_atom_site_label_1
_geom_torsion_atom_site_label_2
_geom_torsion_atom_site_label_3
_geom_torsion_atom_site_label_4
_geom_torsion_site_symmetry_1
_geom_torsion
O3 P1 O1 Ni1 . -92.82(19)
O2 P1 O1 Ni1 . 138.44(16)
O4 P1 O1 Ni1 . 29.2(2)
O1 Ni1 O1 P1 2_565 0E1(10)
O5 Ni1 O1 P1 . -7.41(19)
O5 Ni1 O1 P1 2_565 172.59(19)
O8 Ni1 O1 P1 . -95.45(19)
O8 Ni1 O1 P1 2_565 84.55(19)
O6 P2 O4 P1 . 161.55(18)
O5 P2 O4 P1 . 36.3(2)
O7 P2 O4 P1 . -82.0(2)
O1 P1 O4 P2 . -49.3(2)
O3 P1 O4 P2 . 77.2(2)
O2 P1 O4 P2 . -167.50(19)
O6 P2 O5 Ni1 . -122.84(17)
O7 P2 O5 Ni1 . 112.55(18)
O4 P2 O5 Ni1 . -4.2(2)
O1 Ni1 O5 P2 2_565 173.11(19)
O1 Ni1 O5 P2 . -6.89(19)
O5 Ni1 O5 P2 2_565 -4E1(10)
O8 Ni1 O5 P2 . 84.67(19)
O8 Ni1 O5 P2 2_565 -95.33(19)
